data_1508862
loop_
_publ_author_name
'Louillat, Marie-Laure'
'Patureau, Frederic W.'

_publ_section_title
;
 Toward polynuclear ru-cu catalytic dehydrogenative C-N bond formation, on
 the reactivity of carbazoles.
;
_journal_issue 1
_journal_name_full 'Organic letters'
_journal_page_first 164
_journal_page_last 167
_journal_paper_doi 10.1021/ol303216u
_journal_volume 15
_journal_year 2013
_chemical_formula_moiety 'C24 H16 N2'
_chemical_formula_sum 'C24 H16 N2'
_chemical_formula_weight 332.39
_chemical_name_systematic
;
?
;
_space_group_IT_number 4
_symmetry_cell_setting monoclinic
_symmetry_space_group_name_Hall 'P 2yb'
_symmetry_space_group_name_H-M 'P 1 21 1'
_atom_sites_solution_hydrogens geom
_atom_sites_solution_primary direct
_atom_sites_solution_secondary difmap
_audit_creation_method SHELXL-97
_cell_angle_alpha 90.00
_cell_angle_beta 91.624(4)
_cell_angle_gamma 90.00
_cell_formula_units_Z 4
_cell_length_a 7.6144(4)
_cell_length_b 7.5543(3)
_cell_length_c 29.9948(14)
_cell_measurement_reflns_used 7361
_cell_measurement_temperature 293(2)
_cell_measurement_theta_max 62.9393
_cell_measurement_theta_min 4.4203
_cell_volume 1724.65(14)
_computing_cell_refinement
;
CrysAlisPro, Oxford Diffraction Ltd.,
Version 1.171.33.66 (release 28-04-2010 CrysAlis171 .NET)
(compiled Apr 28 2010,14:27:37)
;
_computing_data_collection
;
CrysAlisPro, Oxford Diffraction Ltd.,
Version 1.171.33.66 (release 28-04-2010 CrysAlis171 .NET)
(compiled Apr 28 2010,14:27:37)
;
_computing_data_reduction
;
CrysAlisPro, Oxford Diffraction Ltd.,
Version 1.171.33.66 (release 28-04-2010 CrysAlis171 .NET)
(compiled Apr 28 2010,14:27:37)
;
_computing_structure_refinement 'SHELXL-97 (Sheldrick, 2008)'
_computing_structure_solution 'SHELXS-97 (Sheldrick, 2008)'
_diffrn_ambient_temperature 293(2)
_diffrn_detector_area_resol_mean 16.1399
_diffrn_measured_fraction_theta_full 0.976
_diffrn_measured_fraction_theta_max 0.976
_diffrn_measurement_device_type 'Xcalibur, Sapphire3, Gemini ultra'
_diffrn_measurement_method '\w scans'
_diffrn_radiation_monochromator graphite
_diffrn_radiation_source 'fine-focus sealed tube'
_diffrn_radiation_type CuK\a
_diffrn_radiation_wavelength 1.54184
_diffrn_reflns_av_R_equivalents 0.0428
_diffrn_reflns_av_sigmaI/netI 0.0289
_diffrn_reflns_limit_h_max 8
_diffrn_reflns_limit_h_min -8
_diffrn_reflns_limit_k_max 8
_diffrn_reflns_limit_k_min -8
_diffrn_reflns_limit_l_max 32
_diffrn_reflns_limit_l_min -34
_diffrn_reflns_number 12696
_diffrn_reflns_theta_full 63.03
_diffrn_reflns_theta_max 63.03
_diffrn_reflns_theta_min 4.42
_exptl_absorpt_coefficient_mu 0.583
_exptl_absorpt_correction_T_max 0.9228
_exptl_absorpt_correction_T_min 0.7514
_exptl_absorpt_correction_type multi-scan
_exptl_absorpt_process_details
;
Department of Chemistry
University of Anywhere
Sometown
Somewhere, UK
;
_exptl_crystal_colour colourless
_exptl_crystal_density_diffrn 1.280
_exptl_crystal_density_method 'not measured'
_exptl_crystal_description 'indifferent fragment'
_exptl_crystal_F_000 696
_exptl_crystal_size_max 0.52
_exptl_crystal_size_mid 0.48
_exptl_crystal_size_min 0.14
_refine_diff_density_max 0.214
_refine_diff_density_min -0.239
_refine_diff_density_rms 0.048
_refine_ls_abs_structure_details 'Flack H D (1983), Acta Cryst. A39, 876-881'
_refine_ls_abs_structure_Flack -0.7(7)
_refine_ls_extinction_coef 0.0072(5)
_refine_ls_extinction_expression Fc^*^=kFc[1+0.001xFc^2^\l^3^/sin(2\q)]^-1/4^
_refine_ls_extinction_method SHELXL
_refine_ls_goodness_of_fit_ref 1.083
_refine_ls_hydrogen_treatment mixed
_refine_ls_matrix_type full
_refine_ls_number_parameters 476
_refine_ls_number_reflns 5119
_refine_ls_number_restraints 3
_refine_ls_restrained_S_all 1.083
_refine_ls_R_factor_all 0.0514
_refine_ls_R_factor_gt 0.0454
_refine_ls_shift/su_max 0.000
_refine_ls_shift/su_mean 0.000
_refine_ls_structure_factor_coef Fsqd
_refine_ls_weighting_details 'calc w=1/[\s^2^(Fo^2^)+(0.0509P)^2^+1.2195P] where P=(Fo^2^+2Fc^2^)/3'
_refine_ls_weighting_scheme calc
_refine_ls_wR_factor_gt 0.1162
_refine_ls_wR_factor_ref 0.1271
_reflns_number_gt 4849
_reflns_number_total 5119
_reflns_threshold_expression >2\s(I)
_cod_data_source_file ol303216u_si_002.cif
_cod_data_source_block 12103ocu
_cod_database_code 1508862

loop_
_symmetry_equiv_pos_as_xyz
'x, y, z'
'-x, y+1/2, -z'

loop_
_atom_site_label
_atom_site_type_symbol
_atom_site_fract_x
_atom_site_fract_y
_atom_site_fract_z
_atom_site_U_iso_or_equiv
_atom_site_adp_type
_atom_site_occupancy
_atom_site_symmetry_multiplicity
_atom_site_calc_flag
_atom_site_refinement_flags
N1 N 0.6055(4) 0.2133(4) 0.54448(8) 0.0415(7) Uani 1 1 d D
C1 C 0.7670(4) 0.2637(4) 0.56157(9) 0.0357(7) Uani 1 1 d .
C2 C 0.8422(4) 0.2397(4) 0.60453(9) 0.0368(7) Uani 1 1 d .
C3 C 1.0121(4) 0.2989(5) 0.61242(10) 0.0426(8) Uani 1 1 d .
H3 H 1.0648 0.2818 0.6404 0.051 Uiso 1 1 calc R
C4 C 1.1064(4) 0.3833(5) 0.57948(11) 0.0456(8) Uani 1 1 d .
H4 H 1.2205 0.4217 0.5857 0.055 Uiso 1 1 calc R
C5 C 1.0308(4) 0.4104(4) 0.53731(11) 0.0418(8) Uani 1 1 d .
H5 H 1.0931 0.4682 0.5154 0.050 Uiso 1 1 calc R
C6 C 0.8609(4) 0.3500(4) 0.52820(10) 0.0351(7) Uani 1 1 d .
C7 C 0.7487(4) 0.3478(4) 0.48833(10) 0.0357(7) Uani 1 1 d .
C8 C 0.7681(5) 0.4115(4) 0.44495(10) 0.0449(8) Uani 1 1 d .
H8 H 0.8683 0.4738 0.4374 0.054 Uiso 1 1 calc R
C9 C 0.6355(5) 0.3801(5) 0.41359(11) 0.0485(9) Uani 1 1 d .
H9 H 0.6474 0.4202 0.3845 0.058 Uiso 1 1 calc R
C10 C 0.4835(5) 0.2886(5) 0.42496(11) 0.0485(8) Uani 1 1 d .
H10 H 0.3966 0.2679 0.4032 0.058 Uiso 1 1 calc R
C11 C 0.4595(5) 0.2280(5) 0.46812(11) 0.0464(8) Uani 1 1 d .
H11 H 0.3574 0.1690 0.4757 0.056 Uiso 1 1 calc R
C12 C 0.5943(4) 0.2590(4) 0.49954(10) 0.0385(7) Uani 1 1 d .
N2 N 0.7479(3) 0.1532(4) 0.63862(8) 0.0389(6) Uani 1 1 d .
C13 C 0.6001(4) 0.2207(4) 0.66008(9) 0.0361(7) Uani 1 1 d .
C14 C 0.5204(4) 0.3837(5) 0.65440(11) 0.0437(8) Uani 1 1 d .
H14 H 0.5580 0.4641 0.6332 0.052 Uiso 1 1 calc R
C15 C 0.3822(5) 0.4217(5) 0.68172(12) 0.0502(9) Uani 1 1 d .
H15 H 0.3252 0.5302 0.6787 0.060 Uiso 1 1 calc R
C16 C 0.3255(5) 0.3009(6) 0.71386(11) 0.0505(9) Uani 1 1 d .
H16 H 0.2321 0.3299 0.7318 0.061 Uiso 1 1 calc R
C17 C 0.4081(5) 0.1393(5) 0.71894(11) 0.0471(8) Uani 1 1 d .
H17 H 0.3703 0.0591 0.7401 0.057 Uiso 1 1 calc R
C18 C 0.5480(4) 0.0973(4) 0.69217(9) 0.0363(7) Uani 1 1 d .
C19 C 0.6655(4) -0.0523(4) 0.68984(9) 0.0358(7) Uani 1 1 d .
C20 C 0.6775(5) -0.2153(5) 0.71194(10) 0.0441(8) Uani 1 1 d .
H20 H 0.5980 -0.2448 0.7337 0.053 Uiso 1 1 calc R
C21 C 0.8087(5) -0.3309(5) 0.70090(10) 0.0471(8) Uani 1 1 d .
H21 H 0.8166 -0.4402 0.7151 0.057 Uiso 1 1 calc R
C22 C 0.9293(5) -0.2876(5) 0.66900(11) 0.0475(8) Uani 1 1 d .
H22 H 1.0169 -0.3683 0.6623 0.057 Uiso 1 1 calc R
C23 C 0.9227(5) -0.1272(5) 0.64686(11) 0.0457(8) Uani 1 1 d .
H23 H 1.0056 -0.0977 0.6259 0.055 Uiso 1 1 calc R
C24 C 0.7882(4) -0.0121(4) 0.65698(9) 0.0364(7) Uani 1 1 d .
H1N H 0.528(4) 0.145(4) 0.5583(11) 0.055 Uiso 1 1 d D
N3 N 0.0966(3) 0.2570(4) 0.95610(8) 0.0382(6) Uani 1 1 d D
C25 C 0.2593(4) 0.3051(4) 0.94008(9) 0.0335(7) Uani 1 1 d .
C26 C 0.3250(4) 0.2827(4) 0.89755(9) 0.0355(7) Uani 1 1 d .
C27 C 0.4934(4) 0.3409(4) 0.89051(10) 0.0420(8) Uani 1 1 d .
H27 H 0.5415 0.3256 0.8626 0.050 Uiso 1 1 calc R
C28 C 0.5940(4) 0.4231(5) 0.92463(11) 0.0455(8) Uani 1 1 d .
H28 H 0.7071 0.4619 0.9189 0.055 Uiso 1 1 calc R
C29 C 0.5279(4) 0.4471(4) 0.96637(11) 0.0428(8) Uani 1 1 d .
H29 H 0.5952 0.5016 0.9888 0.051 Uiso 1 1 calc R
C30 C 0.3576(4) 0.3882(4) 0.97456(10) 0.0350(7) Uani 1 1 d .
C31 C 0.2510(4) 0.3868(4) 1.01334(10) 0.0372(7) Uani 1 1 d .
C32 C 0.2755(5) 0.4493(5) 1.05704(10) 0.0460(8) Uani 1 1 d .
H32 H 0.3784 0.5084 1.0655 0.055 Uiso 1 1 calc R
C33 C 0.1460(5) 0.4226(5) 1.08738(11) 0.0509(9) Uani 1 1 d .
H33 H 0.1620 0.4626 1.1165 0.061 Uiso 1 1 calc R
C34 C -0.0100(5) 0.3354(4) 1.07465(11) 0.0516(10) Uani 1 1 d .
H34 H -0.0956 0.3176 1.0957 0.062 Uiso 1 1 calc R
C35 C -0.0397(5) 0.2749(4) 1.03134(11) 0.0465(8) Uani 1 1 d .
H35 H -0.1440 0.2184 1.0229 0.056 Uiso 1 1 calc R
C36 C 0.0924(4) 0.3021(4) 1.00112(9) 0.0380(7) Uani 1 1 d .
N4 N 0.2203(3) 0.2042(4) 0.86251(8) 0.0381(6) Uani 1 1 d .
C37 C 0.0699(4) 0.2804(4) 0.84295(9) 0.0379(7) Uani 1 1 d .
C38 C -0.0065(5) 0.4433(5) 0.85186(11) 0.0457(8) Uani 1 1 d .
H38 H 0.0402 0.5179 0.8738 0.055 Uiso 1 1 calc R
C39 C -0.1539(5) 0.4897(5) 0.82696(12) 0.0516(9) Uani 1 1 d .
H39 H -0.2057 0.5993 0.8318 0.062 Uiso 1 1 calc R
C40 C -0.2274(5) 0.3775(6) 0.79477(12) 0.0522(9) Uani 1 1 d .
H40 H -0.3287 0.4115 0.7790 0.063 Uiso 1 1 calc R
C41 C -0.1506(4) 0.2159(5) 0.78617(10) 0.0473(9) Uani 1 1 d .
H41 H -0.1999 0.1409 0.7647 0.057 Uiso 1 1 calc R
C42 C 0.0020(4) 0.1658(5) 0.81006(9) 0.0393(8) Uani 1 1 d .
C43 C 0.1157(4) 0.0139(4) 0.80902(9) 0.0382(7) Uani 1 1 d .
C44 C 0.1152(5) -0.1420(5) 0.78424(11) 0.0498(9) Uani 1 1 d .
H44 H 0.0262 -0.1637 0.7631 0.060 Uiso 1 1 calc R
C45 C 0.2474(5) -0.2634(5) 0.79138(12) 0.0555(10) Uani 1 1 d .
H45 H 0.2478 -0.3676 0.7749 0.067 Uiso 1 1 calc R
C46 C 0.3806(5) -0.2316(5) 0.82303(12) 0.0546(10) Uani 1 1 d .
H46 H 0.4688 -0.3156 0.8274 0.066 Uiso 1 1 calc R
C47 C 0.3852(5) -0.0781(5) 0.84825(11) 0.0477(8) Uani 1 1 d .
H47 H 0.4749 -0.0572 0.8693 0.057 Uiso 1 1 calc R
C48 C 0.2511(4) 0.0434(4) 0.84097(10) 0.0385(7) Uani 1 1 d .
H3N H 0.010(4) 0.189(5) 0.9437(12) 0.058 Uiso 1 1 d D

loop_
_atom_site_aniso_label
_atom_site_aniso_U_11
_atom_site_aniso_U_22
_atom_site_aniso_U_33
_atom_site_aniso_U_23
_atom_site_aniso_U_13
_atom_site_aniso_U_12
N1 0.0492(17) 0.0424(16) 0.0331(13) 0.0099(12) 0.0043(12) -0.0108(13)
C1 0.0435(18) 0.0284(17) 0.0354(15) 0.0014(13) 0.0039(13) -0.0016(13)
C2 0.0440(18) 0.0359(18) 0.0308(15) 0.0032(13) 0.0079(13) -0.0010(14)
C3 0.0482(19) 0.0421(19) 0.0377(16) -0.0025(14) 0.0014(14) -0.0024(15)
C4 0.0422(19) 0.044(2) 0.050(2) 0.0002(16) 0.0027(15) -0.0085(15)
C5 0.0464(19) 0.0361(18) 0.0434(18) 0.0051(14) 0.0136(14) -0.0076(15)
C6 0.0427(18) 0.0264(16) 0.0368(16) 0.0004(12) 0.0106(13) 0.0002(13)
C7 0.0467(18) 0.0260(16) 0.0349(15) 0.0025(12) 0.0106(13) 0.0025(13)
C8 0.060(2) 0.0370(19) 0.0383(17) 0.0022(14) 0.0215(16) 0.0071(16)
C9 0.068(2) 0.043(2) 0.0347(17) 0.0006(14) 0.0057(16) 0.0162(18)
C10 0.065(2) 0.0366(19) 0.0431(18) -0.0013(15) -0.0080(16) 0.0069(17)
C11 0.055(2) 0.0344(19) 0.0500(19) 0.0037(15) -0.0011(16) -0.0045(15)
C12 0.0511(19) 0.0277(17) 0.0368(16) 0.0038(13) 0.0049(14) -0.0013(14)
N2 0.0436(15) 0.0415(16) 0.0321(13) 0.0049(11) 0.0101(11) 0.0014(12)
C13 0.0352(17) 0.0414(18) 0.0317(15) -0.0034(13) 0.0014(13) -0.0019(14)
C14 0.0384(18) 0.048(2) 0.0452(18) 0.0021(15) 0.0002(14) 0.0012(15)
C15 0.0418(19) 0.050(2) 0.059(2) -0.0091(17) 0.0006(16) 0.0056(16)
C16 0.0395(19) 0.066(2) 0.0465(18) -0.0138(18) 0.0129(15) -0.0020(17)
C17 0.052(2) 0.052(2) 0.0385(17) -0.0064(15) 0.0114(15) -0.0080(17)
C18 0.0397(17) 0.0443(19) 0.0250(15) -0.0037(13) 0.0031(13) -0.0064(14)
C19 0.0458(18) 0.0386(18) 0.0229(14) -0.0029(12) 0.0009(12) -0.0064(14)
C20 0.056(2) 0.0437(19) 0.0322(15) 0.0009(14) 0.0041(14) -0.0104(16)
C21 0.063(2) 0.041(2) 0.0369(17) 0.0046(14) -0.0006(16) -0.0025(17)
C22 0.053(2) 0.042(2) 0.0463(18) -0.0024(15) -0.0039(16) 0.0070(16)
C23 0.049(2) 0.050(2) 0.0381(17) 0.0015(15) 0.0090(14) 0.0037(16)
C24 0.0460(18) 0.0367(18) 0.0265(15) -0.0011(13) 0.0013(13) 0.0012(14)
N3 0.0393(15) 0.0416(16) 0.0340(13) -0.0095(12) 0.0079(11) -0.0101(12)
C25 0.0362(16) 0.0286(16) 0.0359(15) -0.0036(12) 0.0059(12) -0.0004(13)
C26 0.0383(16) 0.0363(17) 0.0321(15) 0.0000(13) 0.0026(12) -0.0030(14)
C27 0.0440(19) 0.044(2) 0.0383(17) -0.0002(14) 0.0080(14) -0.0066(15)
C28 0.0367(17) 0.048(2) 0.052(2) -0.0015(15) 0.0033(15) -0.0088(15)
C29 0.0454(19) 0.0382(19) 0.0442(18) -0.0036(14) -0.0081(14) -0.0060(15)
C30 0.0415(18) 0.0284(16) 0.0349(15) -0.0019(12) -0.0036(13) -0.0008(13)
C31 0.0543(19) 0.0257(16) 0.0314(15) -0.0034(12) -0.0037(13) 0.0030(14)
C32 0.067(2) 0.0388(19) 0.0319(16) -0.0046(14) -0.0057(15) 0.0085(16)
C33 0.081(3) 0.042(2) 0.0295(16) -0.0015(14) 0.0034(16) 0.0164(19)
C34 0.080(3) 0.0343(19) 0.0415(18) 0.0031(15) 0.0244(18) 0.0133(18)
C35 0.060(2) 0.0322(18) 0.0484(18) -0.0041(14) 0.0223(16) -0.0009(16)
C36 0.0553(19) 0.0268(16) 0.0327(15) -0.0047(13) 0.0145(14) 0.0005(14)
N4 0.0393(15) 0.0437(16) 0.0311(12) -0.0078(11) -0.0010(11) 0.0007(12)
C37 0.0447(18) 0.0412(19) 0.0283(14) 0.0035(13) 0.0078(13) -0.0052(15)
C38 0.056(2) 0.043(2) 0.0385(17) -0.0005(15) 0.0087(15) -0.0056(16)
C39 0.053(2) 0.051(2) 0.050(2) 0.0108(17) 0.0096(17) 0.0057(17)
C40 0.042(2) 0.070(3) 0.0440(18) 0.0164(18) 0.0012(15) -0.0005(18)
C41 0.047(2) 0.065(2) 0.0298(15) 0.0037(16) -0.0003(14) -0.0130(17)
C42 0.0440(18) 0.048(2) 0.0260(14) 0.0047(13) 0.0069(13) -0.0107(15)
C43 0.0458(18) 0.0445(19) 0.0251(15) -0.0022(13) 0.0119(13) -0.0104(15)
C44 0.056(2) 0.057(2) 0.0368(18) -0.0109(16) 0.0152(15) -0.0162(18)
C45 0.070(3) 0.047(2) 0.051(2) -0.0168(17) 0.0191(19) -0.0084(19)
C46 0.065(2) 0.047(2) 0.053(2) -0.0059(17) 0.0186(18) 0.0081(18)
C47 0.053(2) 0.050(2) 0.0400(17) -0.0053(15) 0.0063(15) 0.0041(17)
C48 0.0487(19) 0.0409(18) 0.0265(15) -0.0032(12) 0.0106(13) -0.0025(15)

loop_
_atom_type_symbol
_atom_type_description
_atom_type_scat_dispersion_real
_atom_type_scat_dispersion_imag
_atom_type_scat_source
C C 0.0181 0.0091 'International Tables Vol C Tables 4.2.6.8 and 6.1.1.4'
H H 0.0000 0.0000 'International Tables Vol C Tables 4.2.6.8 and 6.1.1.4'
N N 0.0311 0.0180 'International Tables Vol C Tables 4.2.6.8 and 6.1.1.4'

loop_
_geom_angle_atom_site_label_1
_geom_angle_atom_site_label_2
_geom_angle_atom_site_label_3
_geom_angle
C1 N1 C12 108.8(3)
C1 N1 H1N 125(2)
C12 N1 H1N 125(2)
N1 C1 C6 109.3(3)
N1 C1 C2 130.0(3)
C6 C1 C2 120.7(3)
C3 C2 C1 118.0(3)
C3 C2 N2 120.9(3)
C1 C2 N2 121.1(3)
C2 C3 C4 121.7(3)
C2 C3 H3 119.2
C4 C3 H3 119.2
C5 C4 C3 120.3(3)
C5 C4 H4 119.8
C3 C4 H4 119.8
C4 C5 C6 119.3(3)
C4 C5 H5 120.4
C6 C5 H5 120.4
C5 C6 C1 120.0(3)
C5 C6 C7 133.5(3)
C1 C6 C7 106.4(3)
C8 C7 C12 119.9(3)
C8 C7 C6 133.5(3)
C12 C7 C6 106.6(2)
C9 C8 C7 118.7(3)
C9 C8 H8 120.7
C7 C8 H8 120.7
C8 C9 C10 120.9(3)
C8 C9 H9 119.6
C10 C9 H9 119.6
C11 C10 C9 121.4(3)
C11 C10 H10 119.3
C9 C10 H10 119.3
C10 C11 C12 117.4(3)
C10 C11 H11 121.3
C12 C11 H11 121.3
N1 C12 C11 129.6(3)
N1 C12 C7 108.8(3)
C11 C12 C7 121.6(3)
C24 N2 C13 108.3(2)
C24 N2 C2 125.7(3)
C13 N2 C2 126.0(3)
C14 C13 C18 123.0(3)
C14 C13 N2 128.4(3)
C18 C13 N2 108.5(3)
C13 C14 C15 116.8(3)
C13 C14 H14 121.6
C15 C14 H14 121.6
C14 C15 C16 121.7(4)
C14 C15 H15 119.1
C16 C15 H15 119.1
C17 C16 C15 120.2(3)
C17 C16 H16 119.9
C15 C16 H16 119.9
C16 C17 C18 119.5(3)
C16 C17 H17 120.2
C18 C17 H17 120.2
C17 C18 C13 118.7(3)
C17 C18 C19 133.9(3)
C13 C18 C19 107.4(3)
C20 C19 C24 119.0(3)
C20 C19 C18 134.2(3)
C24 C19 C18 106.8(3)
C21 C20 C19 118.9(3)
C21 C20 H20 120.6
C19 C20 H20 120.6
C20 C21 C22 121.1(3)
C20 C21 H21 119.4
C22 C21 H21 119.4
C23 C22 C21 121.6(3)
C23 C22 H22 119.2
C21 C22 H22 119.2
C22 C23 C24 117.5(3)
C22 C23 H23 121.2
C24 C23 H23 121.2
C23 C24 N2 129.1(3)
C23 C24 C19 121.8(3)
N2 C24 C19 109.0(3)
C25 N3 C36 108.4(3)
C25 N3 H3N 131(2)
C36 N3 H3N 120(2)
N3 C25 C26 129.1(3)
N3 C25 C30 108.9(2)
C26 C25 C30 122.0(3)
C27 C26 C25 117.5(3)
C27 C26 N4 121.4(3)
C25 C26 N4 121.1(3)
C26 C27 C28 121.3(3)
C26 C27 H27 119.3
C28 C27 H27 119.3
C29 C28 C27 121.0(3)
C29 C28 H28 119.5
C27 C28 H28 119.5
C28 C29 C30 118.9(3)
C28 C29 H29 120.6
C30 C29 H29 120.6
C29 C30 C25 119.3(3)
C29 C30 C31 133.8(3)
C25 C30 C31 106.9(3)
C32 C31 C36 119.2(3)
C32 C31 C30 133.7(3)
C36 C31 C30 107.0(2)
C33 C32 C31 119.4(3)
C33 C32 H32 120.3
C31 C32 H32 120.3
C32 C33 C34 120.4(3)
C32 C33 H33 119.8
C34 C33 H33 119.8
C35 C34 C33 121.6(3)
C35 C34 H34 119.2
C33 C34 H34 119.2
C36 C35 C34 117.4(3)
C36 C35 H35 121.3
C34 C35 H35 121.3
C35 C36 N3 129.3(3)
C35 C36 C31 122.0(3)
N3 C36 C31 108.7(3)
C37 N4 C48 108.1(3)
C37 N4 C26 124.8(3)
C48 N4 C26 127.1(3)
C38 C37 N4 128.8(3)
C38 C37 C42 122.3(3)
N4 C37 C42 108.9(3)
C39 C38 C37 117.4(3)
C39 C38 H38 121.3
C37 C38 H38 121.3
C38 C39 C40 121.8(4)
C38 C39 H39 119.1
C40 C39 H39 119.1
C41 C40 C39 120.3(3)
C41 C40 H40 119.9
C39 C40 H40 119.9
C40 C41 C42 119.5(3)
C40 C41 H41 120.2
C42 C41 H41 120.2
C41 C42 C37 118.6(3)
C41 C42 C43 134.1(3)
C37 C42 C43 107.3(3)
C44 C43 C48 119.3(3)
C44 C43 C42 133.9(3)
C48 C43 C42 106.8(3)
C45 C44 C43 119.3(3)
C45 C44 H44 120.3
C43 C44 H44 120.3
C44 C45 C46 120.6(3)
C44 C45 H45 119.7
C46 C45 H45 119.7
C47 C46 C45 121.6(4)
C47 C46 H46 119.2
C45 C46 H46 119.2
C46 C47 C48 117.5(3)
C46 C47 H47 121.2
C48 C47 H47 121.2
C47 C48 N4 129.4(3)
C47 C48 C43 121.7(3)
N4 C48 C43 108.9(3)

loop_
_geom_bond_atom_site_label_1
_geom_bond_atom_site_label_2
_geom_bond_distance
N1 C1 1.373(4)
N1 C12 1.392(4)
N1 H1N 0.894(19)
C1 C6 1.406(4)
C1 C2 1.407(4)
C2 C3 1.383(5)
C2 N2 1.425(4)
C3 C4 1.392(5)
C3 H3 0.9300
C4 C5 1.390(5)
C4 H4 0.9300
C5 C6 1.392(5)
C5 H5 0.9300
C6 C7 1.450(4)
C7 C8 1.399(4)
C7 C12 1.402(4)
C8 C9 1.381(5)
C8 H8 0.9300
C9 C10 1.398(5)
C9 H9 0.9300
C10 C11 1.390(5)
C10 H10 0.9300
C11 C12 1.394(5)
C11 H11 0.9300
N2 C24 1.395(4)
N2 C13 1.408(4)
C13 C14 1.381(5)
C13 C18 1.405(4)
C14 C15 1.382(5)
C14 H14 0.9300
C15 C16 1.404(5)
C15 H15 0.9300
C16 C17 1.379(5)
C16 H16 0.9300
C17 C18 1.389(4)
C17 H17 0.9300
C18 C19 1.444(5)
C19 C20 1.400(5)
C19 C24 1.410(4)
C20 C21 1.375(5)
C20 H20 0.9300
C21 C22 1.384(5)
C21 H21 0.9300
C22 C23 1.382(5)
C22 H22 0.9300
C23 C24 1.384(5)
C23 H23 0.9300
N3 C25 1.390(4)
N3 C36 1.394(4)
N3 H3N 0.906(19)
C25 C26 1.394(4)
C25 C30 1.407(4)
C26 C27 1.378(4)
C26 N4 1.430(4)
C27 C28 1.406(5)
C27 H27 0.9300
C28 C29 1.375(5)
C28 H28 0.9300
C29 C30 1.400(5)
C29 H29 0.9300
C30 C31 1.437(4)
C31 C32 1.401(4)
C31 C36 1.406(4)
C32 C33 1.376(5)
C32 H32 0.9300
C33 C34 1.402(6)
C33 H33 0.9300
C34 C35 1.390(5)
C34 H34 0.9300
C35 C36 1.388(4)
C35 H35 0.9300
N4 C37 1.396(4)
N4 C48 1.398(4)
C37 C38 1.390(5)
C37 C42 1.400(4)
C38 C39 1.376(5)
C38 H38 0.9300
C39 C40 1.390(6)
C39 H39 0.9300
C40 C41 1.381(5)
C40 H40 0.9300
C41 C42 1.400(5)
C41 H41 0.9300
C42 C43 1.438(5)
C43 C44 1.393(5)
C43 C48 1.405(5)
C44 C45 1.374(5)
C44 H44 0.9300
C45 C46 1.390(5)
C45 H45 0.9300
C46 C47 1.385(5)
C46 H46 0.9300
C47 C48 1.385(5)
C47 H47 0.9300

loop_
_geom_torsion_atom_site_label_1
_geom_torsion_atom_site_label_2
_geom_torsion_atom_site_label_3
_geom_torsion_atom_site_label_4
_geom_torsion
C12 N1 C1 C6 2.5(4)
C12 N1 C1 C2 -177.1(3)
N1 C1 C2 C3 177.7(3)
C6 C1 C2 C3 -1.8(5)
N1 C1 C2 N2 -0.8(5)
C6 C1 C2 N2 179.7(3)
C1 C2 C3 C4 1.3(5)
N2 C2 C3 C4 179.8(3)
C2 C3 C4 C5 0.0(5)
C3 C4 C5 C6 -0.9(5)
C4 C5 C6 C1 0.4(5)
C4 C5 C6 C7 -176.3(3)
N1 C1 C6 C5 -178.6(3)
C2 C1 C6 C5 1.0(5)
N1 C1 C6 C7 -1.1(3)
C2 C1 C6 C7 178.5(3)
C5 C6 C7 C8 -2.9(6)
C1 C6 C7 C8 -179.9(3)
C5 C6 C7 C12 176.4(3)
C1 C6 C7 C12 -0.6(3)
C12 C7 C8 C9 -2.0(5)
C6 C7 C8 C9 177.2(3)
C7 C8 C9 C10 0.9(5)
C8 C9 C10 C11 0.7(5)
C9 C10 C11 C12 -1.1(5)
C1 N1 C12 C11 177.0(3)
C1 N1 C12 C7 -2.8(4)
C10 C11 C12 N1 -179.9(3)
C10 C11 C12 C7 0.0(5)
C8 C7 C12 N1 -178.5(3)
C6 C7 C12 N1 2.1(3)
C8 C7 C12 C11 1.6(5)
C6 C7 C12 C11 -177.8(3)
C3 C2 N2 C24 -67.0(4)
C1 C2 N2 C24 111.5(4)
C3 C2 N2 C13 111.9(4)
C1 C2 N2 C13 -69.6(4)
C24 N2 C13 C14 176.1(3)
C2 N2 C13 C14 -2.9(5)
C24 N2 C13 C18 0.2(3)
C2 N2 C13 C18 -178.8(3)
C18 C13 C14 C15 -0.9(5)
N2 C13 C14 C15 -176.2(3)
C13 C14 C15 C16 0.2(5)
C14 C15 C16 C17 0.1(5)
C15 C16 C17 C18 0.2(5)
C16 C17 C18 C13 -0.8(5)
C16 C17 C18 C19 177.0(3)
C14 C13 C18 C17 1.2(5)
N2 C13 C18 C17 177.3(3)
C14 C13 C18 C19 -177.2(3)
N2 C13 C18 C19 -1.0(3)
C17 C18 C19 C20 4.0(6)
C13 C18 C19 C20 -177.9(3)
C17 C18 C19 C24 -176.6(3)
C13 C18 C19 C24 1.5(3)
C24 C19 C20 C21 0.0(4)
C18 C19 C20 C21 179.3(3)
C19 C20 C21 C22 0.9(5)
C20 C21 C22 C23 -0.2(5)
C21 C22 C23 C24 -1.4(5)
C22 C23 C24 N2 -177.5(3)
C22 C23 C24 C19 2.4(5)
C13 N2 C24 C23 -179.4(3)
C2 N2 C24 C23 -0.3(5)
C13 N2 C24 C19 0.7(3)
C2 N2 C24 C19 179.8(3)
C20 C19 C24 C23 -1.8(4)
C18 C19 C24 C23 178.8(3)
C20 C19 C24 N2 178.1(3)
C18 C19 C24 N2 -1.3(3)
C36 N3 C25 C26 178.5(3)
C36 N3 C25 C30 -2.4(3)
N3 C25 C26 C27 -179.2(3)
C30 C25 C26 C27 1.8(5)
N3 C25 C26 N4 1.6(5)
C30 C25 C26 N4 -177.5(3)
C25 C26 C27 C28 -1.3(5)
N4 C26 C27 C28 178.0(3)
C26 C27 C28 C29 0.4(6)
C27 C28 C29 C30 0.0(5)
C28 C29 C30 C25 0.5(5)
C28 C29 C30 C31 178.0(3)
N3 C25 C30 C29 179.4(3)
C26 C25 C30 C29 -1.4(5)
N3 C25 C30 C31 1.3(3)
C26 C25 C30 C31 -179.5(3)
C29 C30 C31 C32 2.6(6)
C25 C30 C31 C32 -179.7(3)
C29 C30 C31 C36 -177.4(3)
C25 C30 C31 C36 0.3(4)
C36 C31 C32 C33 1.7(5)
C30 C31 C32 C33 -178.4(3)
C31 C32 C33 C34 -0.7(5)
C32 C33 C34 C35 -0.6(5)
C33 C34 C35 C36 0.8(5)
C34 C35 C36 N3 -179.4(3)
C34 C35 C36 C31 0.2(5)
C25 N3 C36 C35 -177.8(3)
C25 N3 C36 C31 2.6(4)
C32 C31 C36 C35 -1.5(5)
C30 C31 C36 C35 178.6(3)
C32 C31 C36 N3 178.2(3)
C30 C31 C36 N3 -1.8(4)
C27 C26 N4 C37 -112.0(4)
C25 C26 N4 C37 67.3(4)
C27 C26 N4 C48 66.0(4)
C25 C26 N4 C48 -114.8(4)
C48 N4 C37 C38 -176.8(3)
C26 N4 C37 C38 1.5(5)
C48 N4 C37 C42 1.9(3)
C26 N4 C37 C42 -179.8(3)
N4 C37 C38 C39 178.5(3)
C42 C37 C38 C39 0.0(5)
C37 C38 C39 C40 1.5(5)
C38 C39 C40 C41 -1.6(5)
C39 C40 C41 C42 -0.1(5)
C40 C41 C42 C37 1.6(4)
C40 C41 C42 C43 -178.2(3)
C38 C37 C42 C41 -1.6(4)
N4 C37 C42 C41 179.7(3)
C38 C37 C42 C43 178.2(3)
N4 C37 C42 C43 -0.5(3)
C41 C42 C43 C44 -1.2(6)
C37 C42 C43 C44 179.0(3)
C41 C42 C43 C48 178.7(3)
C37 C42 C43 C48 -1.0(3)
C48 C43 C44 C45 -0.3(5)
C42 C43 C44 C45 179.6(3)
C43 C44 C45 C46 0.1(5)
C44 C45 C46 C47 -0.1(6)
C45 C46 C47 C48 0.3(5)
C46 C47 C48 N4 177.5(3)
C46 C47 C48 C43 -0.5(5)
C37 N4 C48 C47 179.2(3)
C26 N4 C48 C47 0.9(5)
C37 N4 C48 C43 -2.5(3)
C26 N4 C48 C43 179.2(3)
C44 C43 C48 C47 0.6(5)
C42 C43 C48 C47 -179.4(3)
C44 C43 C48 N4 -177.9(3)
C42 C43 C48 N4 2.2(3)

loop_
_cod_related_entry_id
_cod_related_entry_code
_cod_related_entry_database
1 30652097 ChemSpider
